data_7133583
loop_
_publ_author_name
'Das, Krishna Kanta'
'Hajra, Alakananda'

_publ_section_title
;
 Non-directed oxidative annulation of 2-arylindazoles with electron
 deficient olefins <i>via</i> visible light photocatalysis.
;
_journal_issue 75
_journal_name_full 'Chemical communications (Cambridge, England)'
_journal_page_first 10402
_journal_page_last 10405
_journal_paper_doi 10.1039/d4cc03657c
_journal_volume 60
_journal_year 2024
_chemical_formula_moiety 'C17 H13 Cl N2 O2'
_chemical_formula_sum 'C17 H13 Cl N2 O2'
_chemical_formula_weight 312.74
_space_group_crystal_system monoclinic
_space_group_IT_number 14
_space_group_name_Hall '-P 2yn'
_space_group_name_H-M_alt 'P 1 21/n 1'
_atom_sites_solution_hydrogens geom
_audit_creation_date 2023-12-05
_audit_creation_method
;
Olex2 1.3
(compiled 2020.11.12 svn.r5f609507 for OlexSys, GUI svn.r6408)
;
_audit_update_record
;
2024-04-02 deposited with the CCDC.	2024-08-26 downloaded from the CCDC.
;
_cell_angle_alpha 90
_cell_angle_beta 105.086(4)
_cell_angle_gamma 90
_cell_formula_units_Z 8
_cell_length_a 11.441(2)
_cell_length_b 13.070(2)
_cell_length_c 20.184(3)
_cell_measurement_reflns_used 9775
_cell_measurement_temperature 296(2)
_cell_measurement_theta_max 26.27
_cell_measurement_theta_min 2.34
_cell_volume 2914.2(8)
_computing_cell_refinement 'SAINT V8.40B (?, 2016)'
_computing_data_collection 'Bruker APEX2'
_computing_data_reduction 'SAINT V8.40B (?, 2016)'
_computing_molecular_graphics 'Olex2 1.3 (Dolomanov et al., 2009)'
_computing_publication_material 'Olex2 1.3 (Dolomanov et al., 2009)'
_computing_structure_refinement 'XL  (Sheldrick, 2008)'
_computing_structure_solution 'SHELXT 2018/2 (Sheldrick, 2018)'
_diffrn_ambient_temperature 296.0
_diffrn_measured_fraction_theta_full 0.996
_diffrn_measured_fraction_theta_max 0.996
_diffrn_measurement_device_type 'Bruker APEX-II CCD'
_diffrn_measurement_method '\f and \w scans'
_diffrn_radiation_type MoK\a
_diffrn_radiation_wavelength 0.71073
_diffrn_reflns_av_R_equivalents 0.0393
_diffrn_reflns_av_unetI/netI 0.0168
_diffrn_reflns_Laue_measured_fraction_full 0.996
_diffrn_reflns_Laue_measured_fraction_max 0.996
_diffrn_reflns_limit_h_max 13
_diffrn_reflns_limit_h_min -13
_diffrn_reflns_limit_k_max 15
_diffrn_reflns_limit_k_min -15
_diffrn_reflns_limit_l_max 23
_diffrn_reflns_limit_l_min -23
_diffrn_reflns_number 66310
_diffrn_reflns_point_group_measured_fraction_full 0.996
_diffrn_reflns_point_group_measured_fraction_max 0.996
_diffrn_reflns_theta_full 24.995
_diffrn_reflns_theta_max 24.995
_diffrn_reflns_theta_min 1.868
_diffrn_source_current 1.4
_diffrn_source_power 0.07
_diffrn_source_voltage 50.0
_diffrn_standards_number 0
_exptl_absorpt_coefficient_mu 0.271
_exptl_absorpt_correction_T_max 0.7454
_exptl_absorpt_correction_T_min 0.6608
_exptl_absorpt_correction_type none
_exptl_absorpt_process_details
;
SADABS-2016/2 (Bruker,2016/2) was used for absorption correction.
wR2(int) was 0.1466 before and 0.0600 after correction.
The Ratio of minimum to maximum transmission is 0.8865.
The \l/2 correction factor is Not present.
;
_exptl_crystal_colour white
_exptl_crystal_density_diffrn 1.426
_exptl_crystal_description block
_exptl_crystal_F_000 1296
_exptl_crystal_size_max 0.26
_exptl_crystal_size_mid 0.24
_exptl_crystal_size_min 0.22
_refine_diff_density_max 0.322
_refine_diff_density_min -0.393
_refine_diff_density_rms 0.041
_refine_ls_extinction_method none
_refine_ls_goodness_of_fit_ref 1.078
_refine_ls_hydrogen_treatment constr
_refine_ls_matrix_type full
_refine_ls_number_parameters 399
_refine_ls_number_reflns 5124
_refine_ls_number_restraints 0
_refine_ls_restrained_S_all 1.078
_refine_ls_R_factor_all 0.0562
_refine_ls_R_factor_gt 0.0449
_refine_ls_shift/su_max 0.000
_refine_ls_shift/su_mean 0.000
_refine_ls_structure_factor_coef Fsqd
_refine_ls_weighting_details 'w=1/[\s^2^(Fo^2^)+(0.0573P)^2^+1.5464P] where P=(Fo^2^+2Fc^2^)/3'
_refine_ls_weighting_scheme calc
_refine_ls_wR_factor_gt 0.1119
_refine_ls_wR_factor_ref 0.1299
_reflns_Friedel_coverage 0.000
_reflns_number_gt 4258
_reflns_number_total 5124
_reflns_threshold_expression 'I > 2\s(I)'
_cod_data_source_file d4cc03657c2.cif
_cod_data_source_block j_a
_cod_depositor_comments 'Adding full bibliography for 7133583.cif.'
_cod_original_cell_volume 2914.2(9)
_cod_database_code 7133583
_shelx_shelxl_version_number 2019/1
_shelx_space_group_comment
;
The symmetry employed for this shelxl refinement is uniquely defined
by the following loop, which should always be used as a source of
symmetry information in preference to the above space-group names.
They are only intended as comments.
;
_olex2_refinement_description
;
1. Fixed Uiso
 At 1.2 times of:
  All C(H) groups, All C(H,H) groups
 At 1.5 times of:
  All C(H,H,H) groups
2.a Ternary CH refined with riding coordinates:
 C25(H25), C8(H8)
2.b Secondary CH2 refined with riding coordinates:
 C9(H9A,H9B), C26(H26A,H26B)
2.c Aromatic/amide H refined with riding coordinates:
 C2(H2), C19(H19), C5(H5), C31(H31), C14(H14), C20(H20), C22(H22), C12(H12),
 C3(H3), C13(H13), C29(H29), C30(H30), C4(H4), C21(H21)
2.d Idealised Me refined as rotating group:
 C17(H17A,H17B,H17C), C34(H34A,H34B,H34C)
;
_olex2_submission_special_instructions 'No special instructions were received'

loop_
_space_group_symop_operation_xyz
'x, y, z'
'-x+1/2, y+1/2, -z+1/2'
'-x, -y, -z'
'x-1/2, -y-1/2, z-1/2'

loop_
_atom_site_label
_atom_site_type_symbol
_atom_site_fract_x
_atom_site_fract_y
_atom_site_fract_z
_atom_site_U_iso_or_equiv
_atom_site_adp_type
_atom_site_occupancy
_atom_site_site_symmetry_order
_atom_site_calc_flag
_atom_site_refinement_flags_posn
_atom_site_refinement_flags_adp
_atom_site_refinement_flags_occupancy
_atom_site_disorder_assembly
_atom_site_disorder_group
Cl1 Cl 0.05724(6) 0.74608(6) 0.44744(4) 0.0772(2) Uani 1 1 d . . . . .
Cl2 Cl 0.48496(7) 0.26475(6) 0.51265(4) 0.0768(2) Uani 1 1 d . . . . .
O2 O 0.37284(14) 0.55769(12) 0.27802(8) 0.0581(4) Uani 1 1 d . . . . .
O4 O 0.14697(15) 0.06434(12) 0.66803(8) 0.0603(4) Uani 1 1 d . . . . .
N1 N 0.37395(14) 0.91173(11) 0.25514(8) 0.0371(3) Uani 1 1 d . . . . .
N2 N 0.30853(13) 0.84430(11) 0.28222(7) 0.0332(3) Uani 1 1 d . . . . .
N4 N 0.22531(13) 0.34890(11) 0.67608(8) 0.0373(3) Uani 1 1 d . . . . .
N3 N 0.16651(14) 0.41682(11) 0.70691(8) 0.0410(4) Uani 1 1 d . . . . .
O1 O 0.30256(18) 0.57203(13) 0.37090(8) 0.0724(5) Uani 1 1 d . . . . .
O3 O 0.22077(18) 0.08152(14) 0.57686(9) 0.0747(5) Uani 1 1 d . . . . .
C6 C 0.32755(16) 0.76651(13) 0.18950(9) 0.0353(4) Uani 1 1 d . . . . .
C1 C 0.38548(16) 0.86388(13) 0.19810(9) 0.0356(4) Uani 1 1 d . . . . .
C7 C 0.27923(15) 0.75694(13) 0.24535(9) 0.0344(4) Uani 1 1 d . . . . .
C18 C 0.15431(16) 0.36532(13) 0.76245(9) 0.0364(4) Uani 1 1 d . . . . .
C23 C 0.20518(16) 0.26559(13) 0.76656(9) 0.0371(4) Uani 1 1 d . . . . .
C24 C 0.25004(16) 0.25812(13) 0.70924(9) 0.0368(4) Uani 1 1 d . . . . .
C25 C 0.31181(17) 0.17583(14) 0.67999(10) 0.0409(4) Uani 1 1 d . . . . .
H25 H 0.360499 0.135901 0.718451 0.049 Uiso 1 1 calc R U . . .
C8 C 0.21326(16) 0.67381(14) 0.27136(9) 0.0392(4) Uani 1 1 d . . . . .
H8 H 0.162228 0.637925 0.231625 0.047 Uiso 1 1 calc R U . . .
C2 C 0.44793(18) 0.89833(16) 0.15055(10) 0.0456(5) Uani 1 1 d . . . . .
H2 H 0.486541 0.961556 0.155619 0.055 Uiso 1 1 calc R U . . .
C16 C 0.30054(18) 0.59658(14) 0.31386(10) 0.0446(5) Uani 1 1 d . . . . .
C15 C 0.27951(16) 0.86388(14) 0.34522(9) 0.0363(4) Uani 1 1 d . . . . .
C19 C 0.09722(17) 0.39912(15) 0.81295(10) 0.0441(5) Uani 1 1 d . . . . .
H19 H 0.062603 0.463832 0.810684 0.053 Uiso 1 1 calc R U . . .
C10 C 0.19328(17) 0.80042(15) 0.36192(10) 0.0410(4) Uani 1 1 d . . . . .
C33 C 0.22175(19) 0.10302(15) 0.63450(11) 0.0463(5) Uani 1 1 d . . . . .
C32 C 0.25863(16) 0.37390(14) 0.61512(9) 0.0381(4) Uani 1 1 d . . . . .
C27 C 0.34377(17) 0.31089(15) 0.59695(10) 0.0410(4) Uani 1 1 d . . . . .
C5 C 0.32991(19) 0.70433(16) 0.13241(10) 0.0462(5) Uani 1 1 d . . . . .
H5 H 0.291357 0.641081 0.125932 0.055 Uiso 1 1 calc R U . . .
C31 C 0.20990(19) 0.45919(15) 0.57731(10) 0.0480(5) Uani 1 1 d . . . . .
H31 H 0.152133 0.499015 0.590203 0.058 Uiso 1 1 calc R U . . .
C14 C 0.33694(19) 0.94189(15) 0.38766(10) 0.0454(5) Uani 1 1 d . . . . .
H14 H 0.394491 0.982537 0.375210 0.054 Uiso 1 1 calc R U . . .
C9 C 0.13074(18) 0.71961(16) 0.31208(11) 0.0469(5) Uani 1 1 d . . . . .
H9A H 0.060310 0.749407 0.280447 0.056 Uiso 1 1 calc R U . . .
H9B H 0.102900 0.665481 0.337105 0.056 Uiso 1 1 calc R U . . .
C20 C 0.09488(19) 0.33350(17) 0.86484(11) 0.0507(5) Uani 1 1 d . . . . .
H20 H 0.057877 0.354381 0.898498 0.061 Uiso 1 1 calc R U . . .
C28 C 0.37837(19) 0.33888(17) 0.53852(10) 0.0495(5) Uani 1 1 d . . . . .
C26 C 0.39815(18) 0.22283(16) 0.64241(11) 0.0478(5) Uani 1 1 d . . . . .
H26A H 0.470192 0.246357 0.675902 0.057 Uiso 1 1 calc R U . . .
H26B H 0.422635 0.170458 0.614717 0.057 Uiso 1 1 calc R U . . .
C22 C 0.20116(19) 0.19933(16) 0.82120(10) 0.0478(5) Uani 1 1 d . . . . .
H22 H 0.234408 0.134025 0.824187 0.057 Uiso 1 1 calc R U . . .
C12 C 0.2227(2) 0.89693(19) 0.46740(11) 0.0583(6) Uani 1 1 d . . . . .
H12 H 0.203140 0.907543 0.508808 0.070 Uiso 1 1 calc R U . . .
C3 C 0.4495(2) 0.83562(18) 0.09707(11) 0.0539(5) Uani 1 1 d . . . . .
H3 H 0.491297 0.856553 0.065601 0.065 Uiso 1 1 calc R U . . .
C13 C 0.3071(2) 0.95834(17) 0.44908(11) 0.0553(6) Uani 1 1 d . . . . .
H13 H 0.344147 1.010955 0.478025 0.066 Uiso 1 1 calc R U . . .
C11 C 0.16746(19) 0.81981(17) 0.42400(11) 0.0504(5) Uani 1 1 d . . . . .
C29 C 0.3331(2) 0.42426(19) 0.50053(11) 0.0591(6) Uani 1 1 d . . . . .
H29 H 0.359348 0.441358 0.462040 0.071 Uiso 1 1 calc R U . . .
C30 C 0.2489(2) 0.48404(18) 0.51989(11) 0.0585(6) Uani 1 1 d . . . . .
H30 H 0.217866 0.541619 0.494240 0.070 Uiso 1 1 calc R U . . .
C4 C 0.3902(2) 0.73994(17) 0.08743(11) 0.0544(5) Uani 1 1 d . . . . .
H4 H 0.392504 0.700462 0.049457 0.065 Uiso 1 1 calc R U . . .
C21 C 0.1467(2) 0.23452(18) 0.86953(11) 0.0553(5) Uani 1 1 d . . . . .
H21 H 0.143674 0.192594 0.906270 0.066 Uiso 1 1 calc R U . . .
C17 C 0.4546(2) 0.47799(18) 0.31137(16) 0.0739(7) Uani 1 1 d . . . . .
H17A H 0.504359 0.503102 0.354145 0.111 Uiso 1 1 calc R U . . .
H17B H 0.504954 0.457726 0.282337 0.111 Uiso 1 1 calc R U . . .
H17C H 0.408746 0.420162 0.319798 0.111 Uiso 1 1 calc R U . . .
C34 C 0.0665(2) -0.0161(2) 0.63373(17) 0.0805(8) Uani 1 1 d . . . . .
H34A H 0.023514 0.006598 0.588751 0.121 Uiso 1 1 calc R U . . .
H34B H 0.009762 -0.032201 0.659828 0.121 Uiso 1 1 calc R U . . .
H34C H 0.112970 -0.075918 0.629883 0.121 Uiso 1 1 calc R U . . .

loop_
_atom_site_aniso_label
_atom_site_aniso_U_11
_atom_site_aniso_U_22
_atom_site_aniso_U_33
_atom_site_aniso_U_23
_atom_site_aniso_U_13
_atom_site_aniso_U_12
Cl1 0.0798(4) 0.0921(5) 0.0778(4) 0.0160(4) 0.0528(4) 0.0033(4)
Cl2 0.0819(5) 0.0911(5) 0.0715(4) 0.0079(3) 0.0453(4) 0.0227(4)
O2 0.0563(9) 0.0488(8) 0.0714(10) 0.0129(7) 0.0208(8) 0.0101(7)
O4 0.0655(10) 0.0497(9) 0.0672(10) -0.0097(7) 0.0195(8) -0.0137(7)
N1 0.0419(8) 0.0301(7) 0.0406(8) 0.0017(6) 0.0134(7) -0.0051(6)
N2 0.0355(8) 0.0305(7) 0.0340(7) -0.0001(6) 0.0097(6) -0.0015(6)
N4 0.0413(8) 0.0309(8) 0.0398(8) 0.0017(6) 0.0106(7) 0.0029(6)
N3 0.0470(9) 0.0324(8) 0.0455(9) -0.0020(7) 0.0153(7) 0.0050(7)
O1 0.1081(14) 0.0607(10) 0.0483(9) 0.0154(8) 0.0200(9) 0.0143(10)
O3 0.1014(14) 0.0668(11) 0.0583(10) -0.0205(9) 0.0251(9) -0.0080(10)
C6 0.0371(9) 0.0326(9) 0.0356(9) 0.0012(7) 0.0084(7) 0.0005(7)
C1 0.0376(9) 0.0327(9) 0.0364(9) 0.0021(7) 0.0091(7) 0.0016(7)
C7 0.0349(9) 0.0298(9) 0.0370(9) 0.0008(7) 0.0065(7) -0.0007(7)
C18 0.0346(9) 0.0338(9) 0.0395(9) -0.0023(7) 0.0074(7) -0.0031(7)
C23 0.0365(9) 0.0321(9) 0.0412(10) -0.0011(7) 0.0074(8) -0.0015(7)
C24 0.0363(9) 0.0318(9) 0.0407(10) 0.0010(7) 0.0072(8) 0.0030(7)
C25 0.0438(10) 0.0359(10) 0.0424(10) 0.0039(8) 0.0103(8) 0.0099(8)
C8 0.0410(10) 0.0359(10) 0.0399(10) 0.0007(8) 0.0088(8) -0.0088(8)
C2 0.0501(11) 0.0443(11) 0.0461(11) 0.0028(9) 0.0192(9) -0.0051(9)
C16 0.0512(11) 0.0311(9) 0.0495(12) 0.0007(8) 0.0096(9) -0.0087(8)
C15 0.0399(9) 0.0358(9) 0.0336(9) 0.0019(7) 0.0101(7) 0.0061(7)
C19 0.0440(10) 0.0387(10) 0.0502(11) -0.0106(9) 0.0135(9) -0.0023(8)
C10 0.0387(10) 0.0453(11) 0.0405(10) 0.0068(8) 0.0132(8) 0.0064(8)
C33 0.0553(12) 0.0329(10) 0.0497(12) -0.0010(9) 0.0118(9) 0.0104(9)
C32 0.0418(10) 0.0350(9) 0.0365(9) 0.0000(7) 0.0083(8) -0.0016(8)
C27 0.0405(10) 0.0394(10) 0.0423(10) 0.0011(8) 0.0095(8) 0.0013(8)
C5 0.0575(12) 0.0398(10) 0.0428(11) -0.0067(8) 0.0156(9) -0.0024(9)
C31 0.0578(12) 0.0402(11) 0.0440(11) 0.0033(9) 0.0095(9) 0.0086(9)
C14 0.0537(11) 0.0401(10) 0.0422(10) -0.0021(8) 0.0124(9) 0.0027(9)
C9 0.0393(10) 0.0518(12) 0.0520(12) 0.0016(9) 0.0163(9) -0.0082(9)
C20 0.0545(12) 0.0554(13) 0.0458(11) -0.0084(10) 0.0199(9) -0.0034(10)
C28 0.0529(12) 0.0539(12) 0.0440(11) -0.0017(9) 0.0169(9) 0.0019(10)
C26 0.0435(11) 0.0478(11) 0.0544(12) 0.0067(9) 0.0169(9) 0.0118(9)
C22 0.0521(12) 0.0427(11) 0.0486(11) 0.0066(9) 0.0129(9) 0.0022(9)
C12 0.0731(15) 0.0668(14) 0.0391(11) 0.0018(10) 0.0218(10) 0.0199(12)
C3 0.0610(13) 0.0608(13) 0.0468(11) 0.0038(10) 0.0263(10) -0.0006(11)
C13 0.0714(14) 0.0519(12) 0.0408(11) -0.0071(9) 0.0114(10) 0.0106(11)
C11 0.0543(12) 0.0560(12) 0.0460(11) 0.0112(10) 0.0221(9) 0.0148(10)
C29 0.0740(15) 0.0640(14) 0.0420(11) 0.0092(10) 0.0203(11) 0.0016(12)
C30 0.0771(15) 0.0514(13) 0.0452(12) 0.0107(10) 0.0128(11) 0.0086(11)
C4 0.0698(14) 0.0547(13) 0.0425(11) -0.0086(9) 0.0211(10) 0.0017(11)
C21 0.0645(14) 0.0568(13) 0.0463(12) 0.0061(10) 0.0175(10) -0.0032(11)
C17 0.0673(15) 0.0461(13) 0.100(2) 0.0082(13) 0.0077(14) 0.0137(12)
C34 0.0690(16) 0.0563(15) 0.112(2) -0.0174(15) 0.0153(15) -0.0171(13)

loop_
_atom_type_symbol
_atom_type_description
_atom_type_scat_dispersion_real
_atom_type_scat_dispersion_imag
_atom_type_scat_source
C C 0.0033 0.0016 'International Tables Vol C Tables 4.2.6.8 and 6.1.1.4'
H H 0.0000 0.0000 'International Tables Vol C Tables 4.2.6.8 and 6.1.1.4'
Cl Cl 0.1484 0.1585 'International Tables Vol C Tables 4.2.6.8 and 6.1.1.4'
N N 0.0061 0.0033 'International Tables Vol C Tables 4.2.6.8 and 6.1.1.4'
O O 0.0106 0.0060 'International Tables Vol C Tables 4.2.6.8 and 6.1.1.4'

loop_
_geom_angle_atom_site_label_1
_geom_angle_atom_site_label_2
_geom_angle_atom_site_label_3
_geom_angle
_geom_angle_site_symmetry_1
_geom_angle_site_symmetry_3
_geom_angle_publ_flag
C16 O2 C17 116.10(19) . . ?
C33 O4 C34 116.63(19) . . ?
C1 N1 N2 103.26(14) . . ?
N1 N2 C15 121.68(14) . . ?
C7 N2 N1 114.10(14) . . ?
C7 N2 C15 124.16(15) . . ?
N3 N4 C32 121.60(14) . . ?
C24 N4 N3 114.23(15) . . ?
C24 N4 C32 124.16(15) . . ?
C18 N3 N4 103.05(14) . . ?
C7 C6 C1 104.67(15) . . ?
C7 C6 C5 134.99(18) . . ?
C5 C6 C1 120.33(17) . . ?
N1 C1 C6 111.91(15) . . ?
N1 C1 C2 127.80(17) . . ?
C2 C1 C6 120.28(17) . . ?
N2 C7 C6 106.06(15) . . ?
N2 C7 C8 119.65(16) . . ?
C6 C7 C8 134.20(16) . . ?
N3 C18 C23 112.19(16) . . ?
N3 C18 C19 127.64(17) . . ?
C19 C18 C23 120.16(17) . . ?
C24 C23 C18 104.53(16) . . ?
C24 C23 C22 134.67(18) . . ?
C22 C23 C18 120.79(18) . . ?
N4 C24 C23 106.00(15) . . ?
N4 C24 C25 119.70(16) . . ?
C23 C24 C25 134.29(17) . . ?
C24 C25 H25 107.5 . . ?
C24 C25 C33 111.94(16) . . ?
C24 C25 C26 110.01(16) . . ?
C33 C25 H25 107.5 . . ?
C33 C25 C26 112.13(17) . . ?
C26 C25 H25 107.5 . . ?
C7 C8 H8 108.0 . . ?
C7 C8 C16 111.33(15) . . ?
C7 C8 C9 110.12(15) . . ?
C16 C8 H8 108.0 . . ?
C16 C8 C9 111.38(16) . . ?
C9 C8 H8 108.0 . . ?
C1 C2 H2 121.3 . . ?
C3 C2 C1 117.48(19) . . ?
C3 C2 H2 121.3 . . ?
O2 C16 C8 110.88(16) . . ?
O1 C16 O2 124.3(2) . . ?
O1 C16 C8 124.8(2) . . ?
C10 C15 N2 117.02(16) . . ?
C14 C15 N2 120.25(17) . . ?
C14 C15 C10 122.72(17) . . ?
C18 C19 H19 121.2 . . ?
C20 C19 C18 117.57(18) . . ?
C20 C19 H19 121.2 . . ?
C15 C10 C9 119.91(17) . . ?
C11 C10 C15 116.15(19) . . ?
C11 C10 C9 123.89(18) . . ?
O4 C33 C25 110.92(17) . . ?
O3 C33 O4 124.4(2) . . ?
O3 C33 C25 124.6(2) . . ?
C27 C32 N4 117.12(16) . . ?
C31 C32 N4 120.23(17) . . ?
C31 C32 C27 122.63(18) . . ?
C32 C27 C26 119.87(17) . . ?
C28 C27 C32 116.16(18) . . ?
C28 C27 C26 123.84(18) . . ?
C6 C5 H5 121.0 . . ?
C4 C5 C6 117.91(19) . . ?
C4 C5 H5 121.0 . . ?
C32 C31 H31 120.7 . . ?
C32 C31 C30 118.6(2) . . ?
C30 C31 H31 120.7 . . ?
C15 C14 H14 120.6 . . ?
C15 C14 C13 118.7(2) . . ?
C13 C14 H14 120.6 . . ?
C8 C9 H9A 109.1 . . ?
C8 C9 H9B 109.1 . . ?
C10 C9 C8 112.47(15) . . ?
C10 C9 H9A 109.1 . . ?
C10 C9 H9B 109.1 . . ?
H9A C9 H9B 107.8 . . ?
C19 C20 H20 118.8 . . ?
C19 C20 C21 122.4(2) . . ?
C21 C20 H20 118.8 . . ?
C27 C28 Cl2 119.05(16) . . ?
C29 C28 Cl2 118.39(17) . . ?
C29 C28 C27 122.6(2) . . ?
C25 C26 H26A 108.9 . . ?
C25 C26 H26B 108.9 . . ?
C27 C26 C25 113.21(16) . . ?
C27 C26 H26A 108.9 . . ?
C27 C26 H26B 108.9 . . ?
H26A C26 H26B 107.7 . . ?
C23 C22 H22 121.2 . . ?
C21 C22 C23 117.7(2) . . ?
C21 C22 H22 121.2 . . ?
C13 C12 H12 120.2 . . ?
C11 C12 H12 120.2 . . ?
C11 C12 C13 119.56(19) . . ?
C2 C3 H3 118.7 . . ?
C2 C3 C4 122.56(19) . . ?
C4 C3 H3 118.7 . . ?
C14 C13 H13 119.9 . . ?
C12 C13 C14 120.2(2) . . ?
C12 C13 H13 119.9 . . ?
C10 C11 Cl1 118.90(18) . . ?
C12 C11 Cl1 118.40(16) . . ?
C12 C11 C10 122.7(2) . . ?
C28 C29 H29 120.2 . . ?
C30 C29 C28 119.5(2) . . ?
C30 C29 H29 120.2 . . ?
C31 C30 H30 119.8 . . ?
C29 C30 C31 120.5(2) . . ?
C29 C30 H30 119.8 . . ?
C5 C4 C3 121.41(19) . . ?
C5 C4 H4 119.3 . . ?
C3 C4 H4 119.3 . . ?
C20 C21 H21 119.3 . . ?
C22 C21 C20 121.4(2) . . ?
C22 C21 H21 119.3 . . ?
O2 C17 H17A 109.5 . . ?
O2 C17 H17B 109.5 . . ?
O2 C17 H17C 109.5 . . ?
H17A C17 H17B 109.5 . . ?
H17A C17 H17C 109.5 . . ?
H17B C17 H17C 109.5 . . ?
O4 C34 H34A 109.5 . . ?
O4 C34 H34B 109.5 . . ?
O4 C34 H34C 109.5 . . ?
H34A C34 H34B 109.5 . . ?
H34A C34 H34C 109.5 . . ?
H34B C34 H34C 109.5 . . ?

loop_
_geom_bond_atom_site_label_1
_geom_bond_atom_site_label_2
_geom_bond_distance
_geom_bond_site_symmetry_2
_geom_bond_publ_flag
Cl1 C11 1.747(2) . ?
Cl2 C28 1.741(2) . ?
O2 C16 1.333(3) . ?
O2 C17 1.444(3) . ?
O4 C33 1.322(3) . ?
O4 C34 1.449(3) . ?
N1 N2 1.360(2) . ?
N1 C1 1.347(2) . ?
N2 C7 1.356(2) . ?
N2 C15 1.419(2) . ?
N4 N3 1.359(2) . ?
N4 C24 1.355(2) . ?
N4 C32 1.418(2) . ?
N3 C18 1.346(2) . ?
O1 C16 1.190(2) . ?
O3 C33 1.194(3) . ?
C6 C1 1.424(2) . ?
C6 C7 1.384(3) . ?
C6 C5 1.416(3) . ?
C1 C2 1.411(3) . ?
C7 C8 1.494(2) . ?
C18 C23 1.421(3) . ?
C18 C19 1.417(3) . ?
C23 C24 1.386(3) . ?
C23 C22 1.412(3) . ?
C24 C25 1.491(3) . ?
C25 H25 0.9800 . ?
C25 C33 1.522(3) . ?
C25 C26 1.523(3) . ?
C8 H8 0.9800 . ?
C8 C16 1.519(3) . ?
C8 C9 1.526(3) . ?
C2 H2 0.9300 . ?
C2 C3 1.359(3) . ?
C15 C10 1.396(3) . ?
C15 C14 1.383(3) . ?
C19 H19 0.9300 . ?
C19 C20 1.359(3) . ?
C10 C9 1.505(3) . ?
C10 C11 1.384(3) . ?
C32 C27 1.395(3) . ?
C32 C31 1.384(3) . ?
C27 C28 1.387(3) . ?
C27 C26 1.502(3) . ?
C5 H5 0.9300 . ?
C5 C4 1.357(3) . ?
C31 H31 0.9300 . ?
C31 C30 1.385(3) . ?
C14 H14 0.9300 . ?
C14 C13 1.386(3) . ?
C9 H9A 0.9700 . ?
C9 H9B 0.9700 . ?
C20 H20 0.9300 . ?
C20 C21 1.416(3) . ?
C28 C29 1.377(3) . ?
C26 H26A 0.9700 . ?
C26 H26B 0.9700 . ?
C22 H22 0.9300 . ?
C22 C21 1.366(3) . ?
C12 H12 0.9300 . ?
C12 C13 1.378(3) . ?
C12 C11 1.376(3) . ?
C3 H3 0.9300 . ?
C3 C4 1.412(3) . ?
C13 H13 0.9300 . ?
C29 H29 0.9300 . ?
C29 C30 1.374(3) . ?
C30 H30 0.9300 . ?
C4 H4 0.9300 . ?
C21 H21 0.9300 . ?
C17 H17A 0.9600 . ?
C17 H17B 0.9600 . ?
C17 H17C 0.9600 . ?
C34 H34A 0.9600 . ?
C34 H34B 0.9600 . ?
C34 H34C 0.9600 . ?

loop_
_geom_torsion_atom_site_label_1
_geom_torsion_atom_site_label_2
_geom_torsion_atom_site_label_3
_geom_torsion_atom_site_label_4
_geom_torsion
_geom_torsion_site_symmetry_1
_geom_torsion_site_symmetry_2
_geom_torsion_site_symmetry_3
_geom_torsion_site_symmetry_4
_geom_torsion_publ_flag
Cl2 C28 C29 C30 -179.99(19) . . . . ?
N1 N2 C7 C6 -0.4(2) . . . . ?
N1 N2 C7 C8 176.66(15) . . . . ?
N1 N2 C15 C10 167.95(15) . . . . ?
N1 N2 C15 C14 -13.0(2) . . . . ?
N1 C1 C2 C3 178.64(19) . . . . ?
N2 N1 C1 C6 -0.11(19) . . . . ?
N2 N1 C1 C2 -178.53(18) . . . . ?
N2 C7 C8 C16 -92.7(2) . . . . ?
N2 C7 C8 C9 31.4(2) . . . . ?
N2 C15 C10 C9 -3.4(3) . . . . ?
N2 C15 C10 C11 179.12(16) . . . . ?
N2 C15 C14 C13 -179.47(17) . . . . ?
N4 N3 C18 C23 0.02(19) . . . . ?
N4 N3 C18 C19 -178.86(17) . . . . ?
N4 C24 C25 C33 -93.0(2) . . . . ?
N4 C24 C25 C26 32.3(2) . . . . ?
N4 C32 C27 C28 -177.72(17) . . . . ?
N4 C32 C27 C26 -1.6(3) . . . . ?
N4 C32 C31 C30 176.92(19) . . . . ?
N3 N4 C24 C23 -0.3(2) . . . . ?
N3 N4 C24 C25 178.60(16) . . . . ?
N3 N4 C32 C27 164.30(16) . . . . ?
N3 N4 C32 C31 -14.0(3) . . . . ?
N3 C18 C23 C24 -0.2(2) . . . . ?
N3 C18 C23 C22 -179.82(17) . . . . ?
N3 C18 C19 C20 179.62(19) . . . . ?
C6 C1 C2 C3 0.3(3) . . . . ?
C6 C7 C8 C16 83.4(2) . . . . ?
C6 C7 C8 C9 -152.6(2) . . . . ?
C6 C5 C4 C3 0.3(3) . . . . ?
C1 N1 N2 C7 0.31(19) . . . . ?
C1 N1 N2 C15 177.67(15) . . . . ?
C1 C6 C7 N2 0.28(19) . . . . ?
C1 C6 C7 C8 -176.14(18) . . . . ?
C1 C6 C5 C4 1.0(3) . . . . ?
C1 C2 C3 C4 1.0(3) . . . . ?
C7 N2 C15 C10 -15.0(2) . . . . ?
C7 N2 C15 C14 164.07(17) . . . . ?
C7 C6 C1 N1 -0.1(2) . . . . ?
C7 C6 C1 C2 178.44(17) . . . . ?
C7 C6 C5 C4 -178.7(2) . . . . ?
C7 C8 C16 O2 -56.2(2) . . . . ?
C7 C8 C16 O1 125.5(2) . . . . ?
C7 C8 C9 C10 -46.0(2) . . . . ?
C18 C23 C24 N4 0.24(19) . . . . ?
C18 C23 C24 C25 -178.4(2) . . . . ?
C18 C23 C22 C21 0.1(3) . . . . ?
C18 C19 C20 C21 -0.1(3) . . . . ?
C23 C18 C19 C20 0.8(3) . . . . ?
C23 C24 C25 C33 85.4(3) . . . . ?
C23 C24 C25 C26 -149.2(2) . . . . ?
C23 C22 C21 C20 0.7(3) . . . . ?
C24 N4 N3 C18 0.1(2) . . . . ?
C24 N4 C32 C27 -14.5(3) . . . . ?
C24 N4 C32 C31 167.23(18) . . . . ?
C24 C23 C22 C21 -179.4(2) . . . . ?
C24 C25 C33 O4 -55.0(2) . . . . ?
C24 C25 C33 O3 126.9(2) . . . . ?
C24 C25 C26 C27 -45.1(2) . . . . ?
C2 C3 C4 C5 -1.4(4) . . . . ?
C16 C8 C9 C10 78.0(2) . . . . ?
C15 N2 C7 C6 -177.67(15) . . . . ?
C15 N2 C7 C8 -0.6(2) . . . . ?
C15 C10 C9 C8 34.2(2) . . . . ?
C15 C10 C11 Cl1 178.15(14) . . . . ?
C15 C10 C11 C12 0.0(3) . . . . ?
C15 C14 C13 C12 0.7(3) . . . . ?
C19 C18 C23 C24 178.81(16) . . . . ?
C19 C18 C23 C22 -0.8(3) . . . . ?
C19 C20 C21 C22 -0.7(3) . . . . ?
C10 C15 C14 C13 -0.5(3) . . . . ?
C33 C25 C26 C27 80.2(2) . . . . ?
C32 N4 N3 C18 -178.78(15) . . . . ?
C32 N4 C24 C23 178.64(16) . . . . ?
C32 N4 C24 C25 -2.5(3) . . . . ?
C32 C27 C28 Cl2 179.60(15) . . . . ?
C32 C27 C28 C29 0.7(3) . . . . ?
C32 C27 C26 C25 31.9(3) . . . . ?
C32 C31 C30 C29 0.8(3) . . . . ?
C27 C32 C31 C30 -1.2(3) . . . . ?
C27 C28 C29 C30 -1.1(4) . . . . ?
C5 C6 C1 N1 -179.89(17) . . . . ?
C5 C6 C1 C2 -1.3(3) . . . . ?
C5 C6 C7 N2 -180.0(2) . . . . ?
C5 C6 C7 C8 3.6(4) . . . . ?
C31 C32 C27 C28 0.5(3) . . . . ?
C31 C32 C27 C26 176.62(19) . . . . ?
C14 C15 C10 C9 177.61(18) . . . . ?
C14 C15 C10 C11 0.1(3) . . . . ?
C9 C8 C16 O2 -179.47(15) . . . . ?
C9 C8 C16 O1 2.2(3) . . . . ?
C9 C10 C11 Cl1 0.8(3) . . . . ?
C9 C10 C11 C12 -177.3(2) . . . . ?
C28 C27 C26 C25 -152.33(19) . . . . ?
C28 C29 C30 C31 0.3(4) . . . . ?
C26 C25 C33 O4 -179.20(16) . . . . ?
C26 C25 C33 O3 2.7(3) . . . . ?
C26 C27 C28 Cl2 3.6(3) . . . . ?
C26 C27 C28 C29 -175.3(2) . . . . ?
C22 C23 C24 N4 179.8(2) . . . . ?
C22 C23 C24 C25 1.2(4) . . . . ?
C13 C12 C11 Cl1 -177.92(17) . . . . ?
C13 C12 C11 C10 0.2(3) . . . . ?
C11 C10 C9 C8 -148.54(19) . . . . ?
C11 C12 C13 C14 -0.6(3) . . . . ?
C17 O2 C16 O1 2.4(3) . . . . ?
C17 O2 C16 C8 -175.92(17) . . . . ?
C34 O4 C33 O3 5.8(3) . . . . ?
C34 O4 C33 C25 -172.36(19) . . . . ?
